data_2230257
loop_
_publ_author_name
'Rodrigues, Vinola Z.'
'Fronc, Marek'
'Gowda, B. Thimme'
'Ko\<z\'i\<sek, Jozef'

_publ_section_title
;
 4-Methyl-<i>N</i>-(2-methylphenyl)benzamide
;
_journal_coeditor_code BT5550
_journal_issue 6
_journal_name_full 'Acta Crystallographica Section E'
_journal_page_first o1500
_journal_paper_doi 10.1107/S1600536811018770
_journal_volume 67
_journal_year 2011
_chemical_formula_iupac 'C15 H15 N O'
_chemical_formula_moiety 'C15 H15 N O'
_chemical_formula_sum 'C15 H15 N O'
_chemical_formula_weight 225.28
_chemical_name_systematic
;
4-Methyl-<i>N</i>-(2-methylphenyl)benzamide
;
_space_group_IT_number 2
_symmetry_cell_setting triclinic
_symmetry_space_group_name_Hall '-P 1'
_symmetry_space_group_name_H-M 'P -1'
_atom_sites_solution_hydrogens geom
_atom_sites_solution_primary direct
_atom_sites_solution_secondary difmap
_audit_creation_method SHELXL-97
_cell_angle_alpha 88.331(5)
_cell_angle_beta 82.892(6)
_cell_angle_gamma 79.558(5)
_cell_formula_units_Z 4
_cell_length_a 7.2964(6)
_cell_length_b 9.9075(5)
_cell_length_c 18.1347(13)
_cell_measurement_reflns_used 2440
_cell_measurement_temperature 293(2)
_cell_measurement_theta_max 29.2807
_cell_measurement_theta_min 3.5292
_cell_volume 1279.29(16)
_computing_cell_refinement 'CrysAlis CCD (Oxford Diffraction, 2009)'
_computing_data_collection 'CrysAlis CCD (Oxford Diffraction, 2009)'
_computing_data_reduction 'CrysAlis RED (Oxford Diffraction, 2009)'
_computing_molecular_graphics 'ORTEP-3 (Farrugia, 1997) and Mercury (Macrae <i>et al.</i>, 2008)'
_computing_publication_material 'enCIFer (Allen <i>et al.</i>, 2004)'
_computing_structure_refinement 'SHELXL97 (Sheldrick, 2008)'
_computing_structure_solution 'SHELXS97 (Sheldrick, 2008)'
_diffrn_ambient_temperature 293(2)
_diffrn_measured_fraction_theta_full 0.995
_diffrn_measured_fraction_theta_max 0.995
_diffrn_measurement_device_type
;
Oxford Diffraction Xcalibur diffractometer with a Ruby (Gemini Cu) detector
;
_diffrn_measurement_method \w
_diffrn_radiation_monochromator graphite
_diffrn_radiation_source 'fine-focus sealed tube'
_diffrn_radiation_type MoK\a
_diffrn_radiation_wavelength 0.71073
_diffrn_reflns_av_R_equivalents 0.0880
_diffrn_reflns_av_sigmaI/netI 0.1356
_diffrn_reflns_limit_h_max 8
_diffrn_reflns_limit_h_min -8
_diffrn_reflns_limit_k_max 11
_diffrn_reflns_limit_k_min -11
_diffrn_reflns_limit_l_max 21
_diffrn_reflns_limit_l_min -21
_diffrn_reflns_number 18269
_diffrn_reflns_theta_full 24.71
_diffrn_reflns_theta_max 24.71
_diffrn_reflns_theta_min 4.09
_diffrn_standards_decay_% 0
_diffrn_standards_interval_time 0
_diffrn_standards_number 0
_exptl_absorpt_coefficient_mu 0.073
_exptl_absorpt_correction_T_max 0.996
_exptl_absorpt_correction_T_min 0.968
_exptl_absorpt_correction_type analytical
_exptl_absorpt_process_details
;
[CrysAlis RED (Oxford Diffraction, 2009), based on expressions derived
by Clark & Reid (1995)]
;
_exptl_crystal_colour colorless
_exptl_crystal_density_diffrn 1.170
_exptl_crystal_density_method 'not measured'
_exptl_crystal_description needle
_exptl_crystal_F_000 480
_exptl_crystal_size_max 0.8809
_exptl_crystal_size_mid 0.0871
_exptl_crystal_size_min 0.0625
_refine_diff_density_max 0.119
_refine_diff_density_min -0.114
_refine_ls_extinction_method none
_refine_ls_goodness_of_fit_ref 0.742
_refine_ls_hydrogen_treatment constr
_refine_ls_matrix_type full
_refine_ls_number_parameters 311
_refine_ls_number_reflns 4354
_refine_ls_number_restraints 0
_refine_ls_restrained_S_all 0.742
_refine_ls_R_factor_all 0.1622
_refine_ls_R_factor_gt 0.0423
_refine_ls_shift/su_max 0.000
_refine_ls_shift/su_mean 0.000
_refine_ls_structure_factor_coef Fsqd
_refine_ls_weighting_details 'calc w=1/[\s^2^(Fo^2^)+(0.0367P)^2^] where P=(Fo^2^+2Fc^2^)/3'
_refine_ls_weighting_scheme calc
_refine_ls_wR_factor_gt 0.0779
_refine_ls_wR_factor_ref 0.0968
_reflns_number_gt 1602
_reflns_number_total 4354
_reflns_threshold_expression I>2\s(I)
_cod_data_source_file bt5550.cif
_cod_data_source_block I
_cod_original_cell_volume 1279.29(15)
_cod_database_code 2230257
_cod_database_fobs_code 2230257

loop_
_symmetry_equiv_pos_as_xyz
'x, y, z'
'-x, -y, -z'

loop_
_atom_site_type_symbol
_atom_site_label
_atom_site_fract_x
_atom_site_fract_y
_atom_site_fract_z
_atom_site_U_iso_or_equiv
_atom_site_adp_type
_atom_site_calc_flag
_atom_site_refinement_flags
_atom_site_occupancy
_atom_site_symmetry_multiplicity
_atom_site_disorder_assembly
_atom_site_disorder_group
O O1 0.3561(3) 0.83584(15) 0.23183(11) 0.0969(7) Uani d . 1 1 . .
N N1 0.3243(3) 0.62248(17) 0.26640(11) 0.0687(7) Uani d . 1 1 . .
H H1A 0.3695 0.5366 0.2607 0.082 Uiso d R 1 1 . .
C C1 0.1559(5) 0.6596(2) 0.31651(18) 0.0614(8) Uani d . 1 1 . .
C C2 0.1579(5) 0.6225(2) 0.39053(18) 0.0622(8) Uani d . 1 1 . .
C C3 -0.0084(6) 0.6555(3) 0.43740(17) 0.0776(9) Uani d . 1 1 . .
H H3A -0.0099 0.6321 0.4875 0.093 Uiso calc R 1 1 . .
C C4 -0.1703(5) 0.7216(3) 0.4122(2) 0.0857(10) Uani d . 1 1 . .
H H4A -0.2804 0.7421 0.4447 0.103 Uiso calc R 1 1 . .
C C5 -0.1687(5) 0.7572(3) 0.3388(2) 0.0881(10) Uani d . 1 1 . .
H H5A -0.2783 0.8021 0.3212 0.106 Uiso calc R 1 1 . .
C C6 -0.0056(6) 0.7270(3) 0.29071(17) 0.0768(9) Uani d . 1 1 . .
H H6A -0.0048 0.7522 0.2409 0.092 Uiso calc R 1 1 . .
C C7 0.3332(5) 0.5461(3) 0.41909(16) 0.0928(10) Uani d . 1 1 . .
H H7A 0.3634 0.4553 0.3987 0.139 Uiso calc R 1 1 . .
H H7B 0.3129 0.5403 0.4723 0.139 Uiso calc R 1 1 . .
H H7C 0.4352 0.5940 0.4044 0.139 Uiso calc R 1 1 . .
C C8 0.4170(4) 0.7118(2) 0.22826(14) 0.0648(8) Uani d . 1 1 . .
C C9 0.5994(4) 0.6581(2) 0.18350(14) 0.0590(7) Uani d . 1 1 . .
C C10 0.6996(5) 0.5260(2) 0.18947(15) 0.0772(9) Uani d . 1 1 . .
H H10A 0.6467 0.4619 0.2194 0.093 Uiso calc R 1 1 . .
C C11 0.8757(5) 0.4888(3) 0.15171(16) 0.0832(9) Uani d . 1 1 . .
H H11A 0.9396 0.3994 0.1565 0.100 Uiso calc R 1 1 . .
C C12 0.9607(5) 0.5800(3) 0.10686(15) 0.0772(9) Uani d . 1 1 . .
C C13 0.8592(5) 0.7099(3) 0.09924(15) 0.0803(10) Uani d . 1 1 . .
H H13A 0.9114 0.7729 0.0682 0.096 Uiso calc R 1 1 . .
C C14 0.6840(5) 0.7481(2) 0.13623(15) 0.0736(9) Uani d . 1 1 . .
H H14A 0.6192 0.8367 0.1297 0.088 Uiso calc R 1 1 . .
C C15 1.1607(5) 0.5405(3) 0.06924(18) 0.1129(12) Uani d . 1 1 . .
H H15A 1.2388 0.4932 0.1042 0.135 Uiso calc PR 0.50 1 . .
H H15B 1.2072 0.6218 0.0518 0.135 Uiso calc PR 0.50 1 . .
H H15C 1.1624 0.4816 0.0280 0.135 Uiso calc PR 0.50 1 . .
H H15D 1.2459 0.5820 0.0963 0.135 Uiso d PR 0.50 1 . .
H H15E 1.1741 0.5717 0.0194 0.135 Uiso d PR 0.50 1 . .
H H15F 1.2029 0.4415 0.0714 0.135 Uiso d PR 0.50 1 . .
O O2 0.3997(3) 0.32712(14) 0.26391(11) 0.0970(7) Uani d . 1 1 . .
N N2 0.4584(3) 0.10245(17) 0.23914(11) 0.0622(6) Uani d . 1 1 . .
H H2A 0.4231 0.0247 0.2478 0.075 Uiso d R 1 1 . .
C C16 0.6234(4) 0.1063(2) 0.18894(17) 0.0541(7) Uani d . 1 1 . .
C C17 0.6124(4) 0.1340(2) 0.11454(19) 0.0665(8) Uani d . 1 1 . .
C C18 0.7779(6) 0.1290(3) 0.06697(17) 0.0799(9) Uani d . 1 1 . .
H H18A 0.7723 0.1486 0.0168 0.096 Uiso calc R 1 1 . .
C C19 0.9474(5) 0.0960(3) 0.0923(2) 0.0806(9) Uani d . 1 1 . .
H H19A 1.0564 0.0931 0.0595 0.097 Uiso calc R 1 1 . .
C C20 0.9594(5) 0.0668(3) 0.1660(2) 0.0866(9) Uani d . 1 1 . .
H H20A 1.0757 0.0432 0.1834 0.104 Uiso calc R 1 1 . .
C C21 0.7952(5) 0.0732(2) 0.21414(16) 0.0737(9) Uani d . 1 1 . .
H H21A 0.8018 0.0546 0.2644 0.088 Uiso calc R 1 1 . .
C C22 0.4253(5) 0.1644(4) 0.08421(19) 0.1311(13) Uani d . 1 1 . .
H H22A 0.3592 0.0897 0.0962 0.197 Uiso calc R 1 1 . .
H H22B 0.4455 0.1755 0.0312 0.197 Uiso calc R 1 1 . .
H H22C 0.3524 0.2473 0.1060 0.197 Uiso calc R 1 1 . .
C C23 0.3531(4) 0.2138(2) 0.27375(14) 0.0615(8) Uani d . 1 1 . .
C C24 0.1817(4) 0.1941(2) 0.32233(13) 0.0551(7) Uani d . 1 1 . .
C C25 0.0317(4) 0.3016(2) 0.33069(14) 0.0659(8) Uani d . 1 1 . .
H H25A 0.0424 0.3857 0.3080 0.079 Uiso calc R 1 1 . .
C C26 -0.1335(4) 0.2853(2) 0.37224(15) 0.0718(8) Uani d . 1 1 . .
H H26A -0.2340 0.3584 0.3766 0.086 Uiso calc R 1 1 . .
C C27 -0.1537(4) 0.1625(3) 0.40784(14) 0.0667(8) Uani d . 1 1 . .
C C28 -0.0014(4) 0.0571(2) 0.40096(14) 0.0663(8) Uani d . 1 1 . .
H H28A -0.0101 -0.0255 0.4256 0.080 Uiso calc R 1 1 . .
C C29 0.1638(4) 0.0716(2) 0.35820(13) 0.0618(8) Uani d . 1 1 . .
H H29A 0.2639 -0.0017 0.3535 0.074 Uiso calc R 1 1 . .
C C30 -0.3368(4) 0.1441(3) 0.45296(17) 0.1005(10) Uani d . 1 1 . .
H H30A -0.3499 0.1904 0.4996 0.121 Uiso calc PR 0.50 1 . .
H H30B -0.3368 0.0481 0.4618 0.121 Uiso calc PR 0.50 1 . .
H H30C -0.4397 0.1821 0.4260 0.121 Uiso calc PR 0.50 1 . .
H H30D -0.3245 0.0952 0.4985 0.121 Uiso d PR 0.50 1 . .
H H30E -0.4078 0.0901 0.4238 0.121 Uiso d PR 0.50 1 . .
H H30F -0.4215 0.2321 0.4626 0.121 Uiso d PR 0.50 1 . .

loop_
_atom_site_aniso_label
_atom_site_aniso_U_11
_atom_site_aniso_U_22
_atom_site_aniso_U_33
_atom_site_aniso_U_12
_atom_site_aniso_U_13
_atom_site_aniso_U_23
O1 0.0967(17) 0.0388(9) 0.1473(19) -0.0146(10) 0.0214(13) -0.0057(10)
N1 0.092(2) 0.0376(11) 0.0721(16) -0.0128(12) 0.0087(15) -0.0023(11)
C1 0.072(3) 0.0414(14) 0.071(2) -0.0138(16) -0.001(2) -0.0075(14)
C2 0.075(3) 0.0501(14) 0.062(2) -0.0146(15) -0.006(2) -0.0012(14)
C3 0.085(3) 0.0691(18) 0.077(2) -0.0195(18) 0.007(2) -0.0019(16)
C4 0.079(3) 0.078(2) 0.099(3) -0.024(2) 0.013(2) -0.0113(19)
C5 0.067(3) 0.082(2) 0.117(3) -0.0108(17) -0.018(3) -0.012(2)
C6 0.088(3) 0.0662(17) 0.078(2) -0.0120(18) -0.018(2) -0.0020(16)
C7 0.097(3) 0.0908(19) 0.088(2) -0.0066(19) -0.018(2) 0.0073(16)
C8 0.084(2) 0.0408(14) 0.071(2) -0.0161(16) -0.0057(17) -0.0070(14)
C9 0.080(2) 0.0410(14) 0.0574(18) -0.0154(15) -0.0075(16) -0.0022(13)
C10 0.091(3) 0.0512(16) 0.086(2) -0.0196(17) 0.008(2) 0.0036(14)
C11 0.092(3) 0.0567(16) 0.094(2) -0.0100(17) 0.012(2) -0.0026(16)
C12 0.090(3) 0.0732(19) 0.067(2) -0.0194(19) 0.0062(19) -0.0126(16)
C13 0.105(3) 0.0621(18) 0.071(2) -0.0251(18) 0.014(2) -0.0009(15)
C14 0.104(3) 0.0491(15) 0.066(2) -0.0159(17) 0.0013(19) 0.0037(14)
C15 0.113(3) 0.106(2) 0.112(3) -0.019(2) 0.019(3) -0.0098(19)
O2 0.1053(17) 0.0411(9) 0.1356(17) -0.0257(10) 0.0425(13) -0.0120(10)
N2 0.0637(17) 0.0417(11) 0.0764(16) -0.0172(11) 0.0228(14) -0.0052(10)
C16 0.057(2) 0.0420(13) 0.063(2) -0.0137(14) 0.0015(19) -0.0012(13)
C17 0.052(2) 0.0700(16) 0.074(2) -0.0101(14) -0.001(2) 0.0147(15)
C18 0.075(3) 0.093(2) 0.071(2) -0.0203(18) 0.000(2) 0.0133(15)
C19 0.070(3) 0.094(2) 0.078(3) -0.0254(19) 0.009(2) -0.0146(17)
C20 0.060(3) 0.117(2) 0.086(3) -0.0205(18) -0.012(2) -0.0166(19)
C21 0.074(3) 0.0844(19) 0.064(2) -0.0216(18) -0.002(2) -0.0082(15)
C22 0.074(3) 0.192(4) 0.116(3) 0.002(2) -0.012(3) 0.040(2)
C23 0.069(2) 0.0423(14) 0.0704(19) -0.0121(14) 0.0078(16) -0.0048(13)
C24 0.063(2) 0.0440(14) 0.0565(18) -0.0142(14) 0.0097(15) -0.0070(12)
C25 0.068(2) 0.0494(15) 0.076(2) -0.0110(16) 0.0076(18) -0.0050(13)
C26 0.066(2) 0.0655(17) 0.078(2) -0.0011(15) 0.0018(18) -0.0082(15)
C27 0.068(2) 0.0765(18) 0.0561(19) -0.0220(18) 0.0075(17) -0.0103(15)
C28 0.074(2) 0.0588(16) 0.064(2) -0.0177(16) 0.0077(17) -0.0007(13)
C29 0.070(2) 0.0498(15) 0.0624(19) -0.0120(13) 0.0097(16) -0.0049(13)
C30 0.084(3) 0.111(2) 0.102(3) -0.0272(19) 0.022(2) -0.0060(17)

loop_
_atom_type_symbol
_atom_type_description
_atom_type_scat_dispersion_real
_atom_type_scat_dispersion_imag
_atom_type_scat_source
C C 0.0033 0.0016 'International Tables Vol C Tables 4.2.6.8 and 6.1.1.4'
H H 0.0000 0.0000 'International Tables Vol C Tables 4.2.6.8 and 6.1.1.4'
N N 0.0061 0.0033 'International Tables Vol C Tables 4.2.6.8 and 6.1.1.4'
O O 0.0106 0.0060 'International Tables Vol C Tables 4.2.6.8 and 6.1.1.4'

loop_
_geom_angle_atom_site_label_1
_geom_angle_atom_site_label_2
_geom_angle_atom_site_label_3
_geom_angle_site_symmetry_1
_geom_angle_site_symmetry_3
_geom_angle
_geom_angle_publ_flag
C8 N1 C1 . . 124.69(19) ?
C8 N1 H1A . . 117.6 ?
C1 N1 H1A . . 117.7 ?
C6 C1 C2 . . 120.9(3) ?
C6 C1 N1 . . 120.3(3) ?
C2 C1 N1 . . 118.7(3) ?
C1 C2 C3 . . 117.7(3) ?
C1 C2 C7 . . 121.3(3) ?
C3 C2 C7 . . 121.0(3) ?
C4 C3 C2 . . 121.9(3) ?
C4 C3 H3A . . 119.0 ?
C2 C3 H3A . . 119.0 ?
C3 C4 C5 . . 119.3(3) ?
C3 C4 H4A . . 120.3 ?
C5 C4 H4A . . 120.3 ?
C4 C5 C6 . . 120.3(3) ?
C4 C5 H5A . . 119.8 ?
C6 C5 H5A . . 119.8 ?
C1 C6 C5 . . 119.9(3) ?
C1 C6 H6A . . 120.1 ?
C5 C6 H6A . . 120.1 ?
C2 C7 H7A . . 109.5 ?
C2 C7 H7B . . 109.5 ?
H7A C7 H7B . . 109.5 ?
C2 C7 H7C . . 109.5 ?
H7A C7 H7C . . 109.5 ?
H7B C7 H7C . . 109.5 ?
O1 C8 N1 . . 120.8(2) ?
O1 C8 C9 . . 120.7(2) ?
N1 C8 C9 . . 118.4(2) ?
C10 C9 C14 . . 116.8(3) ?
C10 C9 C8 . . 124.5(2) ?
C14 C9 C8 . . 118.5(2) ?
C11 C10 C9 . . 120.8(2) ?
C11 C10 H10A . . 119.6 ?
C9 C10 H10A . . 119.6 ?
C10 C11 C12 . . 121.9(3) ?
C10 C11 H11A . . 119.1 ?
C12 C11 H11A . . 119.1 ?
C13 C12 C11 . . 117.3(3) ?
C13 C12 C15 . . 121.2(3) ?
C11 C12 C15 . . 121.5(3) ?
C14 C13 C12 . . 121.4(3) ?
C14 C13 H13A . . 119.3 ?
C12 C13 H13A . . 119.3 ?
C13 C14 C9 . . 121.7(2) ?
C13 C14 H14A . . 119.1 ?
C9 C14 H14A . . 119.1 ?
C12 C15 H15A . . 109.5 ?
C12 C15 H15B . . 109.5 ?
H15A C15 H15B . . 109.5 ?
C12 C15 H15C . . 109.5 ?
H15A C15 H15C . . 109.5 ?
H15B C15 H15C . . 109.5 ?
C12 C15 H15D . . 109.4 ?
H15A C15 H15D . . 54.8 ?
H15B C15 H15D . . 57.7 ?
H15C C15 H15D . . 141.1 ?
C12 C15 H15E . . 112.3 ?
H15A C15 H15E . . 138.2 ?
H15B C15 H15E . . 53.8 ?
H15C C15 H15E . . 57.7 ?
H15D C15 H15E . . 107.7 ?
C12 C15 H15F . . 110.8 ?
H15A C15 H15F . . 54.7 ?
H15B C15 H15F . . 139.7 ?
H15C C15 H15F . . 57.4 ?
H15D C15 H15F . . 106.4 ?
H15E C15 H15F . . 110.1 ?
C23 N2 C16 . . 123.84(18) ?
C23 N2 H2A . . 117.9 ?
C16 N2 H2A . . 118.3 ?
C21 C16 C17 . . 119.8(3) ?
C21 C16 N2 . . 119.3(3) ?
C17 C16 N2 . . 120.7(3) ?
C16 C17 C18 . . 118.6(3) ?
C16 C17 C22 . . 121.2(3) ?
C18 C17 C22 . . 120.2(3) ?
C19 C18 C17 . . 121.2(3) ?
C19 C18 H18A . . 119.4 ?
C17 C18 H18A . . 119.4 ?
C18 C19 C20 . . 120.5(3) ?
C18 C19 H19A . . 119.7 ?
C20 C19 H19A . . 119.7 ?
C19 C20 C21 . . 118.8(3) ?
C19 C20 H20A . . 120.6 ?
C21 C20 H20A . . 120.6 ?
C16 C21 C20 . . 121.1(3) ?
C16 C21 H21A . . 119.5 ?
C20 C21 H21A . . 119.5 ?
C17 C22 H22A . . 109.5 ?
C17 C22 H22B . . 109.5 ?
H22A C22 H22B . . 109.5 ?
C17 C22 H22C . . 109.5 ?
H22A C22 H22C . . 109.5 ?
H22B C22 H22C . . 109.5 ?
O2 C23 N2 . . 120.2(2) ?
O2 C23 C24 . . 122.3(2) ?
N2 C23 C24 . . 117.5(2) ?
C25 C24 C29 . . 118.6(2) ?
C25 C24 C23 . . 118.6(2) ?
C29 C24 C23 . . 122.8(2) ?
C26 C25 C24 . . 120.4(2) ?
C26 C25 H25A . . 119.8 ?
C24 C25 H25A . . 119.8 ?
C25 C26 C27 . . 121.5(3) ?
C25 C26 H26A . . 119.3 ?
C27 C26 H26A . . 119.3 ?
C28 C27 C26 . . 117.7(3) ?
C28 C27 C30 . . 120.9(2) ?
C26 C27 C30 . . 121.4(3) ?
C27 C28 C29 . . 121.3(2) ?
C27 C28 H28A . . 119.4 ?
C29 C28 H28A . . 119.4 ?
C28 C29 C24 . . 120.5(2) ?
C28 C29 H29A . . 119.7 ?
C24 C29 H29A . . 119.7 ?
C27 C30 H30A . . 109.5 ?
C27 C30 H30B . . 109.5 ?
H30A C30 H30B . . 109.5 ?
C27 C30 H30C . . 109.5 ?
H30A C30 H30C . . 109.5 ?
H30B C30 H30C . . 109.5 ?
C27 C30 H30D . . 115.3 ?
H30A C30 H30D . . 58.1 ?
H30B C30 H30D . . 52.6 ?
H30C C30 H30D . . 135.2 ?
C27 C30 H30E . . 110.2 ?
H30A C30 H30E . . 140.3 ?
H30B C30 H30E . . 57.9 ?
H30C C30 H30E . . 54.3 ?
H30D C30 H30E . . 105.2 ?
C27 C30 H30F . . 111.6 ?
H30A C30 H30F . . 58.1 ?
H30B C30 H30F . . 138.8 ?
H30C C30 H30F . . 53.7 ?
H30D C30 H30F . . 109.3 ?
H30E C30 H30F . . 104.5 ?

loop_
_geom_bond_atom_site_label_1
_geom_bond_atom_site_label_2
_geom_bond_site_symmetry_2
_geom_bond_distance
_geom_bond_publ_flag
O1 C8 . 1.229(2) ?
N1 C8 . 1.336(3) ?
N1 C1 . 1.432(3) ?
N1 H1A . 0.8596 ?
C1 C6 . 1.374(4) ?
C1 C2 . 1.383(3) ?
C2 C3 . 1.385(4) ?
C2 C7 . 1.506(4) ?
C3 C4 . 1.367(4) ?
C3 H3A . 0.9300 ?
C4 C5 . 1.367(4) ?
C4 H4A . 0.9300 ?
C5 C6 . 1.376(4) ?
C5 H5A . 0.9300 ?
C6 H6A . 0.9300 ?
C7 H7A . 0.9600 ?
C7 H7B . 0.9600 ?
C7 H7C . 0.9600 ?
C8 C9 . 1.488(3) ?
C9 C10 . 1.387(3) ?
C9 C14 . 1.391(3) ?
C10 C11 . 1.372(3) ?
C10 H10A . 0.9300 ?
C11 C12 . 1.378(3) ?
C11 H11A . 0.9300 ?
C12 C13 . 1.375(3) ?
C12 C15 . 1.520(4) ?
C13 C14 . 1.362(3) ?
C13 H13A . 0.9300 ?
C14 H14A . 0.9300 ?
C15 H15A . 0.9600 ?
C15 H15B . 0.9600 ?
C15 H15C . 0.9600 ?
C15 H15D . 0.9887 ?
C15 H15E . 0.9457 ?
C15 H15F . 0.9744 ?
O2 C23 . 1.233(2) ?
N2 C23 . 1.347(3) ?
N2 C16 . 1.423(3) ?
N2 H2A . 0.8594 ?
C16 C21 . 1.368(4) ?
C16 C17 . 1.378(3) ?
C17 C18 . 1.389(4) ?
C17 C22 . 1.511(4) ?
C18 C19 . 1.354(4) ?
C18 H18A . 0.9300 ?
C19 C20 . 1.369(4) ?
C19 H19A . 0.9300 ?
C20 C21 . 1.385(4) ?
C20 H20A . 0.9300 ?
C21 H21A . 0.9300 ?
C22 H22A . 0.9600 ?
C22 H22B . 0.9600 ?
C22 H22C . 0.9600 ?
C23 C24 . 1.477(3) ?
C24 C25 . 1.379(3) ?
C24 C29 . 1.380(3) ?
C25 C26 . 1.373(3) ?
C25 H25A . 0.9300 ?
C26 C27 . 1.384(3) ?
C26 H26A . 0.9300 ?
C27 C28 . 1.376(3) ?
C27 C30 . 1.515(3) ?
C28 C29 . 1.378(3) ?
C28 H28A . 0.9300 ?
C29 H29A . 0.9300 ?
C30 H30A . 0.9600 ?
C30 H30B . 0.9600 ?
C30 H30C . 0.9600 ?
C30 H30D . 0.9501 ?
C30 H30E . 1.0098 ?
C30 H30F . 0.9793 ?

loop_
_geom_hbond_atom_site_label_D
_geom_hbond_atom_site_label_H
_geom_hbond_atom_site_label_A
_geom_hbond_site_symmetry_A
_geom_hbond_distance_DH
_geom_hbond_distance_HA
_geom_hbond_distance_DA
_geom_hbond_angle_DHA
N1 H1A O2 . 0.86 2.05 2.878(2) 163
N2 H2A O1 1_545 0.86 2.05 2.883(2) 162

loop_
_geom_torsion_atom_site_label_1
_geom_torsion_atom_site_label_2
_geom_torsion_atom_site_label_3
_geom_torsion_atom_site_label_4
_geom_torsion_site_symmetry_1
_geom_torsion_site_symmetry_2
_geom_torsion_site_symmetry_3
_geom_torsion_site_symmetry_4
_geom_torsion
_geom_torsion_publ_flag
C8 N1 C1 C6 . . . . 63.9(3) ?
C8 N1 C1 C2 . . . . -118.2(3) ?
C6 C1 C2 C3 . . . . 0.1(3) ?
N1 C1 C2 C3 . . . . -177.9(2) ?
C6 C1 C2 C7 . . . . 178.8(2) ?
N1 C1 C2 C7 . . . . 0.8(3) ?
C1 C2 C3 C4 . . . . 0.4(4) ?
C7 C2 C3 C4 . . . . -178.2(2) ?
C2 C3 C4 C5 . . . . -0.5(4) ?
C3 C4 C5 C6 . . . . -0.1(4) ?
C2 C1 C6 C5 . . . . -0.6(3) ?
N1 C1 C6 C5 . . . . 177.3(2) ?
C4 C5 C6 C1 . . . . 0.6(4) ?
C1 N1 C8 O1 . . . . -3.2(4) ?
C1 N1 C8 C9 . . . . 174.6(3) ?
O1 C8 C9 C10 . . . . 164.4(3) ?
N1 C8 C9 C10 . . . . -13.4(4) ?
O1 C8 C9 C14 . . . . -10.5(4) ?
N1 C8 C9 C14 . . . . 171.7(2) ?
C14 C9 C10 C11 . . . . 1.7(4) ?
C8 C9 C10 C11 . . . . -173.2(3) ?
C9 C10 C11 C12 . . . . 0.3(4) ?
C10 C11 C12 C13 . . . . -2.1(4) ?
C10 C11 C12 C15 . . . . 176.0(3) ?
C11 C12 C13 C14 . . . . 1.9(4) ?
C15 C12 C13 C14 . . . . -176.2(3) ?
C12 C13 C14 C9 . . . . 0.1(4) ?
C10 C9 C14 C13 . . . . -2.0(4) ?
C8 C9 C14 C13 . . . . 173.3(3) ?
C23 N2 C16 C21 . . . . 97.6(3) ?
C23 N2 C16 C17 . . . . -86.8(3) ?
C21 C16 C17 C18 . . . . -0.7(3) ?
N2 C16 C17 C18 . . . . -176.4(2) ?
C21 C16 C17 C22 . . . . 177.1(2) ?
N2 C16 C17 C22 . . . . 1.4(3) ?
C16 C17 C18 C19 . . . . 0.8(4) ?
C22 C17 C18 C19 . . . . -177.0(3) ?
C17 C18 C19 C20 . . . . -0.1(4) ?
C18 C19 C20 C21 . . . . -0.7(4) ?
C17 C16 C21 C20 . . . . 0.0(3) ?
N2 C16 C21 C20 . . . . 175.7(2) ?
C19 C20 C21 C16 . . . . 0.8(4) ?
C16 N2 C23 O2 . . . . -1.5(4) ?
C16 N2 C23 C24 . . . . 177.9(3) ?
O2 C23 C24 C25 . . . . 28.9(4) ?
N2 C23 C24 C25 . . . . -150.4(2) ?
O2 C23 C24 C29 . . . . -152.7(2) ?
N2 C23 C24 C29 . . . . 27.9(4) ?
C29 C24 C25 C26 . . . . -1.7(4) ?
C23 C24 C25 C26 . . . . 176.6(2) ?
C24 C25 C26 C27 . . . . 1.1(4) ?
C25 C26 C27 C28 . . . . 0.8(4) ?
C25 C26 C27 C30 . . . . -179.3(3) ?
C26 C27 C28 C29 . . . . -2.0(4) ?
C30 C27 C28 C29 . . . . 178.0(2) ?
C27 C28 C29 C24 . . . . 1.4(4) ?
C25 C24 C29 C28 . . . . 0.5(4) ?
C23 C24 C29 C28 . . . . -177.8(2) ?
